data_4129330
loop_
_publ_author_name
'Cheng, Jiashun'
'Qi, Xiaoxu'
'Li, Ming'
'Chen, Pinhong'
'Liu, Guosheng'

_publ_section_title
;
 Palladium-catalyzed intermolecular aminocarbonylation of alkenes:
 efficient access of \b-amino acid derivatives.
;
_journal_issue 7
_journal_name_full 'Journal of the American Chemical Society'
_journal_page_first 2480
_journal_page_last 2483
_journal_paper_doi 10.1021/jacs.5b00719
_journal_volume 137
_journal_year 2015
_chemical_formula_moiety 'C20 H19 N O4'
_chemical_formula_sum 'C20 H19 N O4'
_chemical_formula_weight 337.36
_space_group_crystal_system monoclinic
_space_group_IT_number 14
_space_group_name_Hall '-P 2yn'
_space_group_name_H-M_alt 'P 1 21/n 1'
_atom_sites_solution_hydrogens geom
_atom_sites_solution_primary direct
_audit_creation_date 2014-12-31
_audit_creation_method
;
Olex2 1.2
(compiled 2014.07.22 svn.r2960 for OlexSys, GUI svn.r4862)
;
_cell_angle_alpha 90
_cell_angle_beta 93.949(2)
_cell_angle_gamma 90
_cell_formula_units_Z 4
_cell_length_a 8.7248(7)
_cell_length_b 19.3165(15)
_cell_length_c 10.0086(8)
_cell_measurement_reflns_used 3974
_cell_measurement_temperature 130
_cell_measurement_theta_max 30.19
_cell_measurement_theta_min 2.30
_cell_volume 1682.8(2)
_computing_cell_refinement 'SAINT v7.68A (Bruker, 2009)'
_computing_data_reduction 'SAINT v7.68A (Bruker, 2009)'
_computing_molecular_graphics 'Olex2 (Dolomanov et al., 2009)'
_computing_publication_material 'Olex2 (Dolomanov et al., 2009)'
_computing_structure_refinement 'XL (Sheldrick, 2008)'
_computing_structure_solution 'ShelXS (Sheldrick, 2008)'
_diffrn_ambient_temperature 130
_diffrn_measured_fraction_theta_full 1.000
_diffrn_measured_fraction_theta_max 0.994
_diffrn_measurement_device_type 'Bruker APEX-II CCD'
_diffrn_measurement_method '\f and \w scans'
_diffrn_radiation_monochromator graphite
_diffrn_radiation_type MoK\a
_diffrn_radiation_wavelength 0.71073
_diffrn_reflns_av_R_equivalents 0.0266
_diffrn_reflns_av_unetI/netI 0.0288
_diffrn_reflns_Laue_measured_fraction_full 1.000
_diffrn_reflns_Laue_measured_fraction_max 0.994
_diffrn_reflns_limit_h_max 12
_diffrn_reflns_limit_h_min -12
_diffrn_reflns_limit_k_max 27
_diffrn_reflns_limit_k_min -25
_diffrn_reflns_limit_l_max 14
_diffrn_reflns_limit_l_min -14
_diffrn_reflns_number 16719
_diffrn_reflns_point_group_measured_fraction_full 1.000
_diffrn_reflns_point_group_measured_fraction_max 0.994
_diffrn_reflns_theta_full 26.000
_diffrn_reflns_theta_max 30.509
_diffrn_reflns_theta_min 2.109
_diffrn_standards_number 0
_exptl_absorpt_coefficient_mu 0.093
_exptl_absorpt_correction_T_max 0.7461
_exptl_absorpt_correction_T_min 0.6776
_exptl_absorpt_correction_type multi-scan
_exptl_absorpt_process_details
;
SADABS-2008/1 (Bruker,2008) was used for absorption correction.
wR2(int) was 0.0454 before and 0.0390 after correction.
The Ratio of minimum to maximum transmission is 0.9082.
The \l/2 correction factor is 0.0015.
;
_exptl_crystal_colour colourless
_exptl_crystal_density_diffrn 1.332
_exptl_crystal_description block
_exptl_crystal_F_000 712
_exptl_crystal_size_max 0.25
_exptl_crystal_size_mid 0.2
_exptl_crystal_size_min 0.15
_refine_diff_density_max 0.547
_refine_diff_density_min -0.237
_refine_diff_density_rms 0.049
_refine_ls_extinction_method none
_refine_ls_goodness_of_fit_ref 1.035
_refine_ls_hydrogen_treatment constr
_refine_ls_matrix_type full
_refine_ls_number_parameters 229
_refine_ls_number_reflns 5110
_refine_ls_number_restraints 0
_refine_ls_restrained_S_all 1.035
_refine_ls_R_factor_all 0.0750
_refine_ls_R_factor_gt 0.0519
_refine_ls_shift/su_max 0.001
_refine_ls_shift/su_mean 0.000
_refine_ls_structure_factor_coef Fsqd
_refine_ls_weighting_details 'w=1/[\s^2^(Fo^2^)+(0.0694P)^2^+0.6326P] where P=(Fo^2^+2Fc^2^)/3'
_refine_ls_weighting_scheme calc
_refine_ls_wR_factor_gt 0.1356
_refine_ls_wR_factor_ref 0.1499
_reflns_Friedel_coverage 0.000
_reflns_number_gt 3769
_reflns_number_total 5110
_reflns_threshold_expression 'I > 2\s(I)'
_cod_data_source_file ja5b00719_si_004.cif
_cod_data_source_block mo_dm14782_0m
_cod_database_code 4129330
_shelxl_version_number 2014-3
_shelx_space_group_comment
;
The symmetry employed for this shelxl refinement is uniquely defined
by the following loop, which should always be used as a source of
symmetry information in preference to the above space-group names.
They are only intended as comments.
;
_shelx_estimated_absorpt_t_max 0.986
_shelx_estimated_absorpt_t_min 0.977
_olex2_refinement_description
;
1. Fixed Uiso
 At 1.2 times of:
  All C(H) groups, All C(H,H) groups
 At 1.5 times of:
  All C(H,H,H) groups
2.a Ternary CH refined with riding coordinates:
 C9(H9)
2.b Secondary CH2 refined with riding coordinates:
 C18(H18A,H18B)
2.c Aromatic/amide H refined with riding coordinates:
 C3(H3), C4(H4), C5(H5), C6(H6), C11(H11), C12(H12), C15(H15)
2.d Idealised Me refined as rotating group:
 C16(H16A,H16B,H16C), C17(H17A,H17B,H17C), C20(H20A,H20B,H20C)
;
_olex2_submission_special_instructions 'No special instructions were received'

loop_
_space_group_symop_operation_xyz
'x, y, z'
'-x+1/2, y+1/2, -z+1/2'
'-x, -y, -z'
'x-1/2, -y-1/2, z-1/2'

loop_
_atom_site_label
_atom_site_type_symbol
_atom_site_fract_x
_atom_site_fract_y
_atom_site_fract_z
_atom_site_U_iso_or_equiv
_atom_site_adp_type
_atom_site_occupancy
_atom_site_site_symmetry_order
_atom_site_calc_flag
_atom_site_refinement_flags_posn
O1 O 0.88717(14) 0.10889(7) 0.92533(11) 0.0410(3) Uani 1 1 d .
O2 O 0.49628(13) 0.02131(6) 0.65092(12) 0.0374(3) Uani 1 1 d .
O3 O 0.80487(17) 0.20010(6) 0.61013(12) 0.0438(3) Uani 1 1 d .
O4 O 0.64791(15) 0.18135(6) 0.42705(12) 0.0399(3) Uani 1 1 d .
N1 N 0.71566(14) 0.06589(6) 0.75996(11) 0.0230(2) Uani 1 1 d .
C1 C 0.75839(18) 0.09262(8) 0.88696(13) 0.0272(3) Uani 1 1 d .
C2 C 0.61447(19) 0.09582(7) 0.95894(14) 0.0291(3) Uani 1 1 d .
C3 C 0.5890(3) 0.11915(9) 1.08606(17) 0.0428(4) Uani 1 1 d .
H3 H 0.6705 0.1356 1.1455 0.051 Uiso 1 1 calc R
C4 C 0.4383(3) 0.11730(9) 1.1225(2) 0.0539(6) Uani 1 1 d .
H4 H 0.4160 0.1328 1.2091 0.065 Uiso 1 1 calc R
C5 C 0.3200(3) 0.09339(10) 1.0357(2) 0.0555(6) Uani 1 1 d .
H5 H 0.2181 0.0936 1.0634 0.067 Uiso 1 1 calc R
C6 C 0.3470(2) 0.06907(9) 0.9088(2) 0.0434(4) Uani 1 1 d .
H6 H 0.2661 0.0521 0.8492 0.052 Uiso 1 1 calc R
C7 C 0.49647(18) 0.07076(7) 0.87376(15) 0.0291(3) Uani 1 1 d .
C8 C 0.56081(17) 0.04884(7) 0.74710(14) 0.0261(3) Uani 1 1 d .
C9 C 0.82734(17) 0.05415(7) 0.65744(13) 0.0249(3) Uani 1 1 d .
H9 H 0.9235 0.0797 0.6871 0.030 Uiso 1 1 calc R
C10 C 0.86752(16) -0.02223(7) 0.65294(13) 0.0232(3) Uani 1 1 d .
C11 C 0.96459(17) -0.04986(8) 0.75417(13) 0.0265(3) Uani 1 1 d .
H11 H 1.0103 -0.0204 0.8218 0.032 Uiso 1 1 calc R
C12 C 0.99577(17) -0.12028(8) 0.75777(14) 0.0284(3) Uani 1 1 d .
H12 H 1.0620 -0.1383 0.8286 0.034 Uiso 1 1 calc R
C13 C 0.93300(17) -0.16469(7) 0.66110(14) 0.0271(3) Uani 1 1 d .
C14 C 0.83742(18) -0.13745(8) 0.55639(15) 0.0298(3) Uani 1 1 d .
C15 C 0.80518(18) -0.06671(8) 0.55458(14) 0.0283(3) Uani 1 1 d .
H15 H 0.7387 -0.0484 0.4841 0.034 Uiso 1 1 calc R
C16 C 0.7697(3) -0.18310(10) 0.4455(2) 0.0486(5) Uani 1 1 d .
H16A H 0.8526 -0.2027 0.3960 0.073 Uiso 1 1 calc GR
H16B H 0.7013 -0.1556 0.3845 0.073 Uiso 1 1 calc GR
H16C H 0.7112 -0.2206 0.4838 0.073 Uiso 1 1 calc GR
C17 C 0.9659(2) -0.24108(8) 0.66893(17) 0.0385(4) Uani 1 1 d .
H17A H 1.0437 -0.2501 0.7422 0.058 Uiso 1 1 calc GR
H17B H 1.0042 -0.2568 0.5842 0.058 Uiso 1 1 calc GR
H17C H 0.8714 -0.2661 0.6854 0.058 Uiso 1 1 calc GR
C18 C 0.76908(18) 0.08415(7) 0.52328(14) 0.0279(3) Uani 1 1 d .
H18A H 0.8442 0.0738 0.4563 0.033 Uiso 1 1 calc R
H18B H 0.6710 0.0613 0.4936 0.033 Uiso 1 1 calc R
C19 C 0.74383(19) 0.16139(7) 0.52769(15) 0.0304(3) Uani 1 1 d .
C20 C 0.6142(3) 0.25437(9) 0.4202(2) 0.0474(5) Uani 1 1 d .
H20A H 0.5353 0.2631 0.3477 0.071 Uiso 1 1 calc GR
H20B H 0.7077 0.2800 0.4028 0.071 Uiso 1 1 calc GR
H20C H 0.5769 0.2697 0.5055 0.071 Uiso 1 1 calc GR

loop_
_atom_site_aniso_label
_atom_site_aniso_U_11
_atom_site_aniso_U_22
_atom_site_aniso_U_33
_atom_site_aniso_U_23
_atom_site_aniso_U_13
_atom_site_aniso_U_12
O1 0.0390(6) 0.0585(8) 0.0253(5) -0.0112(5) 0.0005(5) -0.0113(6)
O2 0.0349(6) 0.0442(7) 0.0320(6) -0.0011(5) -0.0049(5) -0.0091(5)
O3 0.0653(9) 0.0319(6) 0.0346(6) -0.0017(5) 0.0072(6) -0.0020(6)
O4 0.0505(7) 0.0290(6) 0.0402(6) 0.0025(5) 0.0042(5) 0.0044(5)
N1 0.0280(6) 0.0250(5) 0.0164(5) -0.0033(4) 0.0039(4) -0.0010(4)
C1 0.0364(8) 0.0282(7) 0.0174(6) -0.0041(5) 0.0046(5) -0.0012(6)
C2 0.0411(8) 0.0228(6) 0.0250(6) -0.0002(5) 0.0136(6) 0.0024(6)
C3 0.0720(13) 0.0303(8) 0.0290(8) -0.0030(6) 0.0233(8) 0.0020(8)
C4 0.0861(16) 0.0316(8) 0.0499(11) 0.0044(8) 0.0467(11) 0.0112(9)
C5 0.0585(12) 0.0379(9) 0.0762(14) 0.0170(10) 0.0474(12) 0.0124(9)
C6 0.0361(9) 0.0351(8) 0.0615(11) 0.0134(8) 0.0212(8) 0.0040(7)
C7 0.0330(7) 0.0217(6) 0.0338(7) 0.0059(5) 0.0117(6) 0.0029(5)
C8 0.0281(7) 0.0240(6) 0.0262(6) 0.0044(5) 0.0021(5) -0.0002(5)
C9 0.0305(7) 0.0262(6) 0.0185(6) -0.0023(5) 0.0066(5) -0.0002(5)
C10 0.0260(6) 0.0253(6) 0.0187(6) -0.0006(5) 0.0055(5) 0.0008(5)
C11 0.0284(7) 0.0332(7) 0.0182(6) -0.0022(5) 0.0032(5) 0.0013(6)
C12 0.0315(7) 0.0357(7) 0.0183(6) 0.0047(5) 0.0041(5) 0.0067(6)
C13 0.0308(7) 0.0259(7) 0.0259(6) 0.0039(5) 0.0107(5) 0.0028(5)
C14 0.0312(7) 0.0264(7) 0.0316(7) -0.0045(6) 0.0007(6) -0.0007(6)
C15 0.0311(7) 0.0277(7) 0.0252(6) -0.0024(5) -0.0041(5) 0.0037(6)
C16 0.0582(12) 0.0330(9) 0.0518(11) -0.0134(8) -0.0161(9) 0.0015(8)
C17 0.0525(10) 0.0271(7) 0.0371(8) 0.0064(6) 0.0126(7) 0.0071(7)
C18 0.0369(8) 0.0255(7) 0.0220(6) -0.0013(5) 0.0071(5) -0.0007(6)
C19 0.0431(9) 0.0233(7) 0.0266(7) -0.0003(5) 0.0160(6) -0.0019(6)
C20 0.0588(12) 0.0340(9) 0.0508(11) 0.0045(8) 0.0132(9) 0.0097(8)

loop_
_atom_type_symbol
_atom_type_description
_atom_type_scat_dispersion_real
_atom_type_scat_dispersion_imag
_atom_type_scat_source
C C 0.0033 0.0016 'International Tables Vol C Tables 4.2.6.8 and 6.1.1.4'
H H 0.0000 0.0000 'International Tables Vol C Tables 4.2.6.8 and 6.1.1.4'
N N 0.0061 0.0033 'International Tables Vol C Tables 4.2.6.8 and 6.1.1.4'
O O 0.0106 0.0060 'International Tables Vol C Tables 4.2.6.8 and 6.1.1.4'

loop_
_geom_angle_atom_site_label_1
_geom_angle_atom_site_label_2
_geom_angle_atom_site_label_3
_geom_angle
C19 O4 C20 115.97(14)
C1 N1 C9 122.65(12)
C8 N1 C1 111.64(11)
C8 N1 C9 125.61(11)
O1 C1 N1 124.81(13)
O1 C1 C2 129.31(13)
N1 C1 C2 105.89(13)
C3 C2 C1 130.70(16)
C7 C2 C1 107.73(12)
C7 C2 C3 121.57(16)
C2 C3 H3 121.7
C2 C3 C4 116.6(2)
C4 C3 H3 121.7
C3 C4 H4 119.2
C5 C4 C3 121.53(17)
C5 C4 H4 119.2
C4 C5 H5 119.3
C4 C5 C6 121.45(18)
C6 C5 H5 119.3
C5 C6 H6 121.7
C7 C6 C5 116.7(2)
C7 C6 H6 121.7
C2 C7 C8 108.57(13)
C6 C7 C2 122.15(16)
C6 C7 C8 129.28(16)
O2 C8 N1 125.25(14)
O2 C8 C7 128.71(14)
N1 C8 C7 106.04(12)
N1 C9 H9 107.3
N1 C9 C10 109.51(11)
N1 C9 C18 111.00(12)
C10 C9 H9 107.3
C18 C9 H9 107.3
C18 C9 C10 114.14(11)
C11 C10 C9 118.99(12)
C11 C10 C15 118.09(13)
C15 C10 C9 122.84(12)
C10 C11 H11 119.8
C10 C11 C12 120.45(13)
C12 C11 H11 119.8
C11 C12 H12 119.2
C13 C12 C11 121.64(13)
C13 C12 H12 119.2
C12 C13 C14 118.69(13)
C12 C13 C17 120.58(14)
C14 C13 C17 120.72(14)
C13 C14 C16 121.07(14)
C15 C14 C13 119.23(13)
C15 C14 C16 119.70(14)
C10 C15 C14 121.87(13)
C10 C15 H15 119.1
C14 C15 H15 119.1
C14 C16 H16A 109.5
C14 C16 H16B 109.5
C14 C16 H16C 109.5
H16A C16 H16B 109.5
H16A C16 H16C 109.5
H16B C16 H16C 109.5
C13 C17 H17A 109.5
C13 C17 H17B 109.5
C13 C17 H17C 109.5
H17A C17 H17B 109.5
H17A C17 H17C 109.5
H17B C17 H17C 109.5
C9 C18 H18A 109.0
C9 C18 H18B 109.0
H18A C18 H18B 107.8
C19 C18 C9 113.10(12)
C19 C18 H18A 109.0
C19 C18 H18B 109.0
O3 C19 O4 124.43(14)
O3 C19 C18 124.94(15)
O4 C19 C18 110.62(13)
O4 C20 H20A 109.5
O4 C20 H20B 109.5
O4 C20 H20C 109.5
H20A C20 H20B 109.5
H20A C20 H20C 109.5
H20B C20 H20C 109.5

loop_
_geom_bond_atom_site_label_1
_geom_bond_atom_site_label_2
_geom_bond_distance
O1 C1 1.2038(19)
O2 C8 1.2049(18)
O3 C19 1.2095(19)
O4 C19 1.322(2)
O4 C20 1.441(2)
N1 C1 1.3985(17)
N1 C8 1.3880(19)
N1 C9 1.4804(17)
C1 C2 1.491(2)
C2 C3 1.382(2)
C2 C7 1.378(2)
C3 H3 0.9500
C3 C4 1.389(3)
C4 H4 0.9500
C4 C5 1.382(4)
C5 H5 0.9500
C5 C6 1.389(3)
C6 H6 0.9500
C6 C7 1.374(2)
C7 C8 1.483(2)
C9 H9 1.0000
C9 C10 1.5178(19)
C9 C18 1.518(2)
C10 C11 1.382(2)
C10 C15 1.3891(19)
C11 H11 0.9500
C11 C12 1.387(2)
C12 H12 0.9500
C12 C13 1.378(2)
C13 C14 1.397(2)
C13 C17 1.504(2)
C14 C15 1.395(2)
C14 C16 1.506(2)
C15 H15 0.9500
C16 H16A 0.9800
C16 H16B 0.9800
C16 H16C 0.9800
C17 H17A 0.9800
C17 H17B 0.9800
C17 H17C 0.9800
C18 H18A 0.9900
C18 H18B 0.9900
C18 C19 1.509(2)
C20 H20A 0.9800
C20 H20B 0.9800
C20 H20C 0.9800

loop_
_geom_torsion_atom_site_label_1
_geom_torsion_atom_site_label_2
_geom_torsion_atom_site_label_3
_geom_torsion_atom_site_label_4
_geom_torsion
O1 C1 C2 C3 1.4(3)
O1 C1 C2 C7 -179.34(16)
N1 C1 C2 C3 -178.61(16)
N1 C1 C2 C7 0.62(16)
N1 C9 C10 C11 -75.14(16)
N1 C9 C10 C15 101.71(15)
N1 C9 C18 C19 60.97(16)
C1 N1 C8 O2 -175.61(14)
C1 N1 C8 C7 3.91(15)
C1 N1 C9 C10 101.48(15)
C1 N1 C9 C18 -131.60(14)
C1 C2 C3 C4 177.91(16)
C1 C2 C7 C6 -177.70(14)
C1 C2 C7 C8 1.70(16)
C2 C3 C4 C5 -0.1(3)
C2 C7 C8 O2 176.07(15)
C2 C7 C8 N1 -3.42(15)
C3 C2 C7 C6 1.6(2)
C3 C2 C7 C8 -178.98(14)
C3 C4 C5 C6 1.1(3)
C4 C5 C6 C7 -0.7(3)
C5 C6 C7 C2 -0.6(2)
C5 C6 C7 C8 -179.87(15)
C6 C7 C8 O2 -4.6(3)
C6 C7 C8 N1 175.92(15)
C7 C2 C3 C4 -1.2(2)
C8 N1 C1 O1 177.05(15)
C8 N1 C1 C2 -2.91(16)
C8 N1 C9 C10 -74.67(16)
C8 N1 C9 C18 52.25(17)
C9 N1 C1 O1 0.4(2)
C9 N1 C1 C2 -179.54(12)
C9 N1 C8 O2 0.9(2)
C9 N1 C8 C7 -179.57(12)
C9 C10 C11 C12 175.83(12)
C9 C10 C15 C14 -176.53(13)
C9 C18 C19 O3 22.4(2)
C9 C18 C19 O4 -158.91(13)
C10 C9 C18 C19 -174.70(12)
C10 C11 C12 C13 0.6(2)
C11 C10 C15 C14 0.3(2)
C11 C12 C13 C14 0.9(2)
C11 C12 C13 C17 -178.68(14)
C12 C13 C14 C15 -1.7(2)
C12 C13 C14 C16 177.98(16)
C13 C14 C15 C10 1.1(2)
C15 C10 C11 C12 -1.2(2)
C16 C14 C15 C10 -178.56(16)
C17 C13 C14 C15 177.88(14)
C17 C13 C14 C16 -2.5(2)
C18 C9 C10 C11 159.73(13)
C18 C9 C10 C15 -23.42(19)
C20 O4 C19 O3 -1.3(2)
C20 O4 C19 C18 179.96(13)
